data_4029596
loop_
_publ_author_name
'Ries, Oliver'
'B\"uschleb, Martin'
'Granitzka, Markus'
'Stalke, Dietmar'
'Ducho, Christian'

_publ_section_title
;
 Amino acid motifs in natural products: synthesis of O-acylated
 derivatives of (2S,3S)-3-hydroxyleucine.
;
_journal_name_full 'Beilstein journal of organic chemistry'
_journal_page_first 1135
_journal_page_last 1142
_journal_paper_doi 10.3762/bjoc.10.113
_journal_volume 10
_journal_year 2014
_chemical_absolute_configuration ad
_chemical_formula_moiety 'C31 H47 N O4 Si'
_chemical_formula_sum 'C31 H47 N O4 Si'
_chemical_formula_weight 525.79
_chemical_name_common RO_3-061
_chemical_name_systematic
; 
 ? 
;
_space_group_IT_number 19
_symmetry_cell_setting orthorhombic
_symmetry_space_group_name_Hall 'P 2ac 2ab'
_symmetry_space_group_name_H-M 'P 21 21 21'
_atom_sites_solution_hydrogens geom
_atom_sites_solution_primary direct
_atom_sites_solution_secondary difmap
_audit_creation_method SHELXL-97
_cell_angle_alpha 90.00
_cell_angle_beta 90.00
_cell_angle_gamma 90.00
_cell_formula_units_Z 4
_cell_length_a 11.7538(17)
_cell_length_b 11.8065(17)
_cell_length_c 22.371(3)
_cell_measurement_reflns_used 9165
_cell_measurement_temperature 100(2)
_cell_measurement_theta_max 25.646
_cell_measurement_theta_min 2.445
_cell_volume 3104.5(8)
_computing_cell_refinement 'SAINT V7.68A'
_computing_data_collection 'APEX2 v2009.11'
_computing_data_reduction 'SAINT V7.68A'
_computing_molecular_graphics 'XSHELL in SHELXTL-97'
_computing_publication_material 'XSHELL in SHELXTL-97'
_computing_structure_refinement 'SHELXL in SHELXTL Version 2008/3'
_computing_structure_solution 'SHELXS in SHELXTL Version 2008/3'
_diffrn_ambient_temperature 100(2)
_diffrn_measured_fraction_theta_full 1.000
_diffrn_measured_fraction_theta_max 1.000
_diffrn_measurement_device_type 'Bruker Smart Apex II with D8-Goniometer'
_diffrn_measurement_method 'omega scans'
_diffrn_radiation_monochromator 'INCOATEC Helios mirror optics'
_diffrn_radiation_source 'Bruker TXS-Mo rotating anode'
_diffrn_radiation_type MoK\a
_diffrn_radiation_wavelength 0.71073
_diffrn_reflns_av_R_equivalents 0.0437
_diffrn_reflns_av_sigmaI/netI 0.0184
_diffrn_reflns_limit_h_max 14
_diffrn_reflns_limit_h_min -14
_diffrn_reflns_limit_k_max 14
_diffrn_reflns_limit_k_min -14
_diffrn_reflns_limit_l_max 26
_diffrn_reflns_limit_l_min -26
_diffrn_reflns_number 86428
_diffrn_reflns_theta_full 25.34
_diffrn_reflns_theta_max 25.34
_diffrn_reflns_theta_min 1.82
_exptl_absorpt_coefficient_mu 0.109
_exptl_absorpt_correction_T_max 0.980
_exptl_absorpt_correction_T_min 0.89354
_exptl_absorpt_correction_type multi-scan
_exptl_absorpt_process_details SADABS-2008/2
_exptl_crystal_colour colorless
_exptl_crystal_density_diffrn 1.125
_exptl_crystal_density_method 'not measured'
_exptl_crystal_description block
_exptl_crystal_F_000 1144
_exptl_crystal_size_max 0.18
_exptl_crystal_size_mid 0.14
_exptl_crystal_size_min 0.14
_refine_diff_density_max 0.161
_refine_diff_density_min -0.178
_refine_diff_density_rms 0.029
_refine_ls_abs_structure_details 'Flack H D (1983), Acta Cryst. A39, 876-881'
_refine_ls_abs_structure_Flack -0.05(8)
_refine_ls_extinction_method none
_refine_ls_goodness_of_fit_ref 1.061
_refine_ls_hydrogen_treatment constr
_refine_ls_matrix_type full
_refine_ls_number_parameters 342
_refine_ls_number_reflns 5682
_refine_ls_number_restraints 0
_refine_ls_restrained_S_all 1.061
_refine_ls_R_factor_all 0.0292
_refine_ls_R_factor_gt 0.0271
_refine_ls_shift/su_max 0.001
_refine_ls_shift/su_mean 0.000
_refine_ls_structure_factor_coef Fsqd
_refine_ls_weighting_details 'calc w=1/[\s^2^(Fo^2^)+(0.0268P)^2^+0.7583P] where P=(Fo^2^+2Fc^2^)/3'
_refine_ls_weighting_scheme calc
_refine_ls_wR_factor_gt 0.0641
_refine_ls_wR_factor_ref 0.0655
_reflns_number_gt 5404
_reflns_number_total 5682
_reflns_threshold_expression >2sigma(I)
_cod_data_source_file 1860-5397-10-113-S1.cif
_cod_data_source_block p212121
_cod_depositor_comments 'Adding full bibliography for 4029596.cif.'
_cod_database_code 4029596

loop_
_symmetry_equiv_pos_as_xyz
'x, y, z'
'-x+1/2, -y, z+1/2'
'-x, y+1/2, -z+1/2'
'x+1/2, -y+1/2, -z'

loop_
_atom_site_label
_atom_site_type_symbol
_atom_site_fract_x
_atom_site_fract_y
_atom_site_fract_z
_atom_site_U_iso_or_equiv
_atom_site_adp_type
_atom_site_occupancy
_atom_site_symmetry_multiplicity
_atom_site_calc_flag
_atom_site_refinement_flags
Si1 Si 0.41721(3) 0.41261(3) 0.202671(17) 0.02038(9) Uani 1 1 d .
O4 O 0.52885(10) 0.36759(12) 0.38001(5) 0.0462(3) Uani 1 1 d .
O3 O 0.76453(9) 0.54927(9) 0.34691(5) 0.0290(2) Uani 1 1 d .
O2 O 0.81541(8) 0.37406(8) 0.31650(4) 0.0195(2) Uani 1 1 d .
O1 O 0.55580(8) 0.40593(9) 0.19022(4) 0.0236(2) Uani 1 1 d .
N1 N 0.78703(10) 0.45639(9) 0.15723(5) 0.0175(2) Uani 1 1 d .
C1 C 0.63793(11) 0.41873(14) 0.23692(6) 0.0218(3) Uani 1 1 d .
H1A H 0.6204 0.3659 0.2700 0.026 Uiso 1 1 calc R
H1B H 0.6355 0.4970 0.2528 0.026 Uiso 1 1 calc R
C2 C 0.75656(11) 0.39336(11) 0.21182(6) 0.0183(3) Uani 1 1 d .
H2 H 0.7595 0.3108 0.2020 0.022 Uiso 1 1 calc R
C3 C 0.85038(11) 0.41742(13) 0.25796(6) 0.0191(3) Uani 1 1 d .
H3 H 0.8601 0.5013 0.2612 0.023 Uiso 1 1 calc R
C4 C 0.96629(12) 0.36508(12) 0.24391(7) 0.0220(3) Uani 1 1 d .
H4 H 0.9898 0.3929 0.2035 0.026 Uiso 1 1 calc R
C5 C 0.96501(14) 0.23586(13) 0.24143(7) 0.0295(4) Uani 1 1 d .
H5A H 1.0419 0.2080 0.2331 0.044 Uiso 1 1 calc R
H5B H 0.9133 0.2109 0.2097 0.044 Uiso 1 1 calc R
H5C H 0.9390 0.2058 0.2799 0.044 Uiso 1 1 calc R
C6 C 1.05496(12) 0.40680(14) 0.28872(7) 0.0289(3) Uani 1 1 d .
H6A H 1.0367 0.3774 0.3286 0.043 Uiso 1 1 calc R
H6B H 1.0546 0.4898 0.2897 0.043 Uiso 1 1 calc R
H6C H 1.1305 0.3799 0.2767 0.043 Uiso 1 1 calc R
C7 C 0.77651(12) 0.44941(12) 0.35671(6) 0.0199(3) Uani 1 1 d .
C8 C 0.75109(12) 0.39427(13) 0.41592(6) 0.0232(3) Uani 1 1 d .
H8A H 0.8205 0.3951 0.4410 0.028 Uiso 1 1 calc R
H8B H 0.7292 0.3143 0.4092 0.028 Uiso 1 1 calc R
C9 C 0.65586(12) 0.45491(13) 0.44849(6) 0.0225(3) Uani 1 1 d .
H9A H 0.6537 0.4285 0.4905 0.027 Uiso 1 1 calc R
H9B H 0.6720 0.5372 0.4489 0.027 Uiso 1 1 calc R
C10 C 0.54135(13) 0.43514(14) 0.42020(7) 0.0286(4) Uani 1 1 d .
C11 C 0.44387(14) 0.50175(16) 0.44497(9) 0.0435(5) Uani 1 1 d .
H11A H 0.3747 0.4842 0.4223 0.065 Uiso 1 1 calc R
H11B H 0.4605 0.5829 0.4417 0.065 Uiso 1 1 calc R
H11C H 0.4326 0.4818 0.4871 0.065 Uiso 1 1 calc R
C12 C 0.37147(13) 0.28415(14) 0.24423(7) 0.0302(4) Uani 1 1 d .
H12A H 0.4002 0.2165 0.2239 0.045 Uiso 1 1 calc R
H12B H 0.2882 0.2814 0.2458 0.045 Uiso 1 1 calc R
H12C H 0.4019 0.2868 0.2850 0.045 Uiso 1 1 calc R
C13 C 0.38189(14) 0.54179(14) 0.24682(8) 0.0358(4) Uani 1 1 d .
H13A H 0.4221 0.5394 0.2852 0.054 Uiso 1 1 calc R
H13B H 0.2997 0.5445 0.2540 0.054 Uiso 1 1 calc R
H13C H 0.4053 0.6093 0.2245 0.054 Uiso 1 1 calc R
C14 C 0.35316(12) 0.41733(14) 0.12546(7) 0.0262(3) Uani 1 1 d .
C15 C 0.37643(16) 0.30569(16) 0.09252(8) 0.0369(4) Uani 1 1 d .
H15A H 0.3451 0.3099 0.0520 0.055 Uiso 1 1 calc R
H15B H 0.3404 0.2431 0.1142 0.055 Uiso 1 1 calc R
H15C H 0.4587 0.2927 0.0904 0.055 Uiso 1 1 calc R
C16 C 0.40642(16) 0.51416(15) 0.08920(8) 0.0392(4) Uani 1 1 d .
H16A H 0.4886 0.5020 0.0858 0.059 Uiso 1 1 calc R
H16B H 0.3920 0.5864 0.1094 0.059 Uiso 1 1 calc R
H16C H 0.3726 0.5160 0.0492 0.059 Uiso 1 1 calc R
C17 C 0.22375(14) 0.43637(19) 0.12978(9) 0.0451(5) Uani 1 1 d .
H17A H 0.1908 0.4369 0.0895 0.068 Uiso 1 1 calc R
H17B H 0.2088 0.5091 0.1493 0.068 Uiso 1 1 calc R
H17C H 0.1894 0.3752 0.1532 0.068 Uiso 1 1 calc R
C18 C 0.74995(12) 0.57501(11) 0.15747(6) 0.0200(3) Uani 1 1 d .
H18A H 0.7590 0.6064 0.1982 0.024 Uiso 1 1 calc R
H18B H 0.6683 0.5787 0.1469 0.024 Uiso 1 1 calc R
C19 C 0.81745(12) 0.64640(11) 0.11379(6) 0.0189(3) Uani 1 1 d .
C20 C 0.76342(13) 0.72781(12) 0.07916(6) 0.0231(3) Uani 1 1 d .
H20 H 0.6834 0.7376 0.0824 0.028 Uiso 1 1 calc R
C21 C 0.82503(14) 0.79496(13) 0.03990(7) 0.0268(3) Uani 1 1 d .
H21 H 0.7869 0.8502 0.0164 0.032 Uiso 1 1 calc R
C22 C 0.94166(13) 0.78191(13) 0.03471(7) 0.0268(3) Uani 1 1 d .
H22 H 0.9838 0.8276 0.0077 0.032 Uiso 1 1 calc R
C23 C 0.99642(13) 0.70103(13) 0.06963(6) 0.0250(3) Uani 1 1 d .
H23 H 1.0765 0.6919 0.0667 0.030 Uiso 1 1 calc R
C24 C 0.93471(12) 0.63376(12) 0.10872(6) 0.0213(3) Uani 1 1 d .
H24 H 0.9728 0.5786 0.1322 0.026 Uiso 1 1 calc R
C25 C 0.75505(12) 0.39781(12) 0.10159(6) 0.0199(3) Uani 1 1 d .
H25A H 0.7620 0.4509 0.0675 0.024 Uiso 1 1 calc R
H25B H 0.6747 0.3733 0.1042 0.024 Uiso 1 1 calc R
C26 C 0.82969(12) 0.29607(13) 0.09064(6) 0.0211(3) Uani 1 1 d .
C27 C 0.94443(13) 0.30950(14) 0.07684(7) 0.0282(3) Uani 1 1 d .
H27 H 0.9751 0.3836 0.0729 0.034 Uiso 1 1 calc R
C28 C 1.01437(15) 0.21665(15) 0.06878(8) 0.0372(4) Uani 1 1 d .
H28 H 1.0925 0.2271 0.0594 0.045 Uiso 1 1 calc R
C29 C 0.97049(15) 0.10847(15) 0.07434(8) 0.0402(4) Uani 1 1 d .
H29 H 1.0183 0.0445 0.0688 0.048 Uiso 1 1 calc R
C30 C 0.85751(15) 0.09383(15) 0.08795(8) 0.0361(4) Uani 1 1 d .
H30 H 0.8273 0.0196 0.0919 0.043 Uiso 1 1 calc R
C31 C 0.78737(14) 0.18704(13) 0.09601(7) 0.0272(3) Uani 1 1 d .
H31 H 0.7093 0.1760 0.1053 0.033 Uiso 1 1 calc R

loop_
_atom_site_aniso_label
_atom_site_aniso_U_11
_atom_site_aniso_U_22
_atom_site_aniso_U_33
_atom_site_aniso_U_23
_atom_site_aniso_U_13
_atom_site_aniso_U_12
Si1 0.01646(18) 0.02192(19) 0.02275(19) 0.00301(17) 0.00038(15) -0.00119(16)
O4 0.0313(7) 0.0738(9) 0.0336(7) -0.0127(7) -0.0050(5) -0.0084(6)
O3 0.0383(6) 0.0221(6) 0.0266(5) 0.0008(4) 0.0071(5) 0.0037(5)
O2 0.0216(5) 0.0202(5) 0.0166(5) 0.0025(4) 0.0018(4) 0.0017(4)
O1 0.0169(5) 0.0343(6) 0.0197(5) 0.0032(5) -0.0013(4) -0.0022(4)
N1 0.0215(6) 0.0151(5) 0.0160(5) 0.0011(5) 0.0027(5) 0.0009(5)
C1 0.0173(7) 0.0294(8) 0.0188(7) 0.0033(6) -0.0015(5) -0.0016(6)
C2 0.0190(7) 0.0175(7) 0.0183(6) 0.0024(6) 0.0009(5) 0.0000(5)
C3 0.0208(7) 0.0188(7) 0.0175(6) 0.0020(6) 0.0022(5) -0.0012(6)
C4 0.0202(7) 0.0258(7) 0.0201(7) 0.0016(6) 0.0012(6) 0.0033(6)
C5 0.0297(8) 0.0280(8) 0.0307(8) -0.0049(7) -0.0061(7) 0.0091(7)
C6 0.0208(7) 0.0316(8) 0.0342(8) 0.0008(7) -0.0021(6) 0.0001(7)
C7 0.0144(7) 0.0237(8) 0.0217(7) 0.0007(6) -0.0017(6) 0.0002(6)
C8 0.0218(7) 0.0272(8) 0.0207(7) 0.0029(6) -0.0010(6) 0.0020(6)
C9 0.0227(7) 0.0270(8) 0.0179(7) 0.0024(6) 0.0009(6) -0.0010(6)
C10 0.0242(8) 0.0377(9) 0.0238(8) 0.0103(7) 0.0002(6) -0.0013(7)
C11 0.0264(9) 0.0451(10) 0.0591(12) 0.0108(9) 0.0020(8) 0.0081(8)
C12 0.0256(8) 0.0328(9) 0.0323(9) 0.0080(7) 0.0039(7) -0.0030(7)
C13 0.0289(9) 0.0335(9) 0.0451(10) -0.0068(8) 0.0026(8) 0.0000(7)
C14 0.0203(7) 0.0308(8) 0.0275(7) 0.0071(7) -0.0037(6) -0.0024(7)
C15 0.0404(10) 0.0422(10) 0.0280(9) 0.0003(8) -0.0030(7) -0.0071(8)
C16 0.0431(10) 0.0384(10) 0.0361(9) 0.0174(8) -0.0092(8) -0.0027(8)
C17 0.0238(9) 0.0662(14) 0.0452(10) 0.0039(10) -0.0121(8) 0.0017(9)
C18 0.0227(7) 0.0174(7) 0.0199(6) 0.0015(6) 0.0018(6) 0.0024(6)
C19 0.0233(8) 0.0150(7) 0.0185(7) -0.0037(5) -0.0014(6) -0.0003(6)
C20 0.0262(8) 0.0189(7) 0.0243(7) -0.0009(6) -0.0001(6) 0.0021(6)
C21 0.0366(9) 0.0178(7) 0.0261(8) 0.0047(6) -0.0018(7) 0.0005(7)
C22 0.0343(9) 0.0212(8) 0.0249(8) 0.0012(6) 0.0036(7) -0.0089(7)
C23 0.0233(8) 0.0238(8) 0.0279(8) -0.0043(6) -0.0010(6) -0.0057(7)
C24 0.0249(8) 0.0176(7) 0.0212(7) -0.0004(6) -0.0048(6) -0.0024(6)
C25 0.0208(7) 0.0200(7) 0.0190(7) 0.0008(6) 0.0000(5) -0.0003(6)
C26 0.0233(7) 0.0210(7) 0.0190(7) -0.0036(6) -0.0032(6) 0.0007(6)
C27 0.0250(8) 0.0283(8) 0.0314(8) -0.0062(7) 0.0006(6) -0.0011(7)
C28 0.0240(8) 0.0449(11) 0.0428(10) -0.0156(8) -0.0021(7) 0.0085(8)
C29 0.0394(10) 0.0359(10) 0.0451(10) -0.0179(8) -0.0150(8) 0.0174(8)
C30 0.0436(10) 0.0208(8) 0.0438(10) -0.0083(8) -0.0156(8) 0.0023(8)
C31 0.0263(8) 0.0243(8) 0.0311(8) -0.0047(6) -0.0063(7) -0.0027(7)

loop_
_atom_type_symbol
_atom_type_description
_atom_type_scat_dispersion_real
_atom_type_scat_dispersion_imag
_atom_type_scat_source
C C 0.0033 0.0016 'International Tables Vol C Tables 4.2.6.8 and 6.1.1.4'
H H 0.0000 0.0000 'International Tables Vol C Tables 4.2.6.8 and 6.1.1.4'
N N 0.0061 0.0033 'International Tables Vol C Tables 4.2.6.8 and 6.1.1.4'
O O 0.0106 0.0060 'International Tables Vol C Tables 4.2.6.8 and 6.1.1.4'
Si Si 0.0817 0.0704 'International Tables Vol C Tables 4.2.6.8 and 6.1.1.4'

loop_
_geom_angle_atom_site_label_1
_geom_angle_atom_site_label_2
_geom_angle_atom_site_label_3
_geom_angle
O1 Si1 C12 109.28(6)
O1 Si1 C13 110.34(7)
C12 Si1 C13 109.77(8)
O1 Si1 C14 103.90(6)
C12 Si1 C14 111.53(7)
C13 Si1 C14 111.87(8)
C7 O2 C3 117.52(11)
C1 O1 Si1 122.44(8)
C18 N1 C25 112.06(11)
C18 N1 C2 114.00(10)
C25 N1 C2 113.65(10)
O1 C1 C2 109.00(11)
O1 C1 H1A 109.9
C2 C1 H1A 109.9
O1 C1 H1B 109.9
C2 C1 H1B 109.9
H1A C1 H1B 108.3
N1 C2 C1 115.21(11)
N1 C2 C3 106.78(10)
C1 C2 C3 111.75(11)
N1 C2 H2 107.6
C1 C2 H2 107.6
C3 C2 H2 107.6
O2 C3 C4 107.02(11)
O2 C3 C2 109.54(10)
C4 C3 C2 115.25(11)
O2 C3 H3 108.3
C4 C3 H3 108.3
C2 C3 H3 108.3
C5 C4 C6 110.65(12)
C5 C4 C3 113.74(12)
C6 C4 C3 110.04(12)
C5 C4 H4 107.4
C6 C4 H4 107.4
C3 C4 H4 107.4
C4 C5 H5A 109.5
C4 C5 H5B 109.5
H5A C5 H5B 109.5
C4 C5 H5C 109.5
H5A C5 H5C 109.5
H5B C5 H5C 109.5
C4 C6 H6A 109.5
C4 C6 H6B 109.5
H6A C6 H6B 109.5
C4 C6 H6C 109.5
H6A C6 H6C 109.5
H6B C6 H6C 109.5
O3 C7 O2 124.32(13)
O3 C7 C8 123.97(13)
O2 C7 C8 111.70(12)
C7 C8 C9 111.42(12)
C7 C8 H8A 109.3
C9 C8 H8A 109.3
C7 C8 H8B 109.3
C9 C8 H8B 109.3
H8A C8 H8B 108.0
C10 C9 C8 112.64(12)
C10 C9 H9A 109.1
C8 C9 H9A 109.1
C10 C9 H9B 109.1
C8 C9 H9B 109.1
H9A C9 H9B 107.8
O4 C10 C11 121.89(15)
O4 C10 C9 121.52(14)
C11 C10 C9 116.58(14)
C10 C11 H11A 109.5
C10 C11 H11B 109.5
H11A C11 H11B 109.5
C10 C11 H11C 109.5
H11A C11 H11C 109.5
H11B C11 H11C 109.5
Si1 C12 H12A 109.5
Si1 C12 H12B 109.5
H12A C12 H12B 109.5
Si1 C12 H12C 109.5
H12A C12 H12C 109.5
H12B C12 H12C 109.5
Si1 C13 H13A 109.5
Si1 C13 H13B 109.5
H13A C13 H13B 109.5
Si1 C13 H13C 109.5
H13A C13 H13C 109.5
H13B C13 H13C 109.5
C15 C14 C16 108.26(13)
C15 C14 C17 109.35(14)
C16 C14 C17 109.09(14)
C15 C14 Si1 110.08(11)
C16 C14 Si1 110.08(11)
C17 C14 Si1 109.94(11)
C14 C15 H15A 109.5
C14 C15 H15B 109.5
H15A C15 H15B 109.5
C14 C15 H15C 109.5
H15A C15 H15C 109.5
H15B C15 H15C 109.5
C14 C16 H16A 109.5
C14 C16 H16B 109.5
H16A C16 H16B 109.5
C14 C16 H16C 109.5
H16A C16 H16C 109.5
H16B C16 H16C 109.5
C14 C17 H17A 109.5
C14 C17 H17B 109.5
H17A C17 H17B 109.5
C14 C17 H17C 109.5
H17A C17 H17C 109.5
H17B C17 H17C 109.5
N1 C18 C19 111.92(11)
N1 C18 H18A 109.2
C19 C18 H18A 109.2
N1 C18 H18B 109.2
C19 C18 H18B 109.2
H18A C18 H18B 107.9
C20 C19 C24 118.81(14)
C20 C19 C18 120.37(13)
C24 C19 C18 120.79(13)
C21 C20 C19 120.68(14)
C21 C20 H20 119.7
C19 C20 H20 119.7
C22 C21 C20 120.42(14)
C22 C21 H21 119.8
C20 C21 H21 119.8
C21 C22 C23 119.16(14)
C21 C22 H22 120.4
C23 C22 H22 120.4
C24 C23 C22 120.35(14)
C24 C23 H23 119.8
C22 C23 H23 119.8
C23 C24 C19 120.56(14)
C23 C24 H24 119.7
C19 C24 H24 119.7
N1 C25 C26 111.28(11)
N1 C25 H25A 109.4
C26 C25 H25A 109.4
N1 C25 H25B 109.4
C26 C25 H25B 109.4
H25A C25 H25B 108.0
C31 C26 C27 118.22(14)
C31 C26 C25 121.16(13)
C27 C26 C25 120.59(14)
C28 C27 C26 120.97(16)
C28 C27 H27 119.5
C26 C27 H27 119.5
C27 C28 C29 119.93(16)
C27 C28 H28 120.0
C29 C28 H28 120.0
C30 C29 C28 119.79(16)
C30 C29 H29 120.1
C28 C29 H29 120.1
C29 C30 C31 120.26(17)
C29 C30 H30 119.9
C31 C30 H30 119.9
C26 C31 C30 120.84(15)
C26 C31 H31 119.6
C30 C31 H31 119.6

loop_
_geom_bond_atom_site_label_1
_geom_bond_atom_site_label_2
_geom_bond_distance
Si1 O1 1.6545(10)
Si1 C12 1.8583(16)
Si1 C13 1.8638(17)
Si1 C14 1.8851(15)
O4 C10 1.211(2)
O3 C7 1.2075(18)
O2 C7 1.3452(17)
O2 C3 1.4650(16)
O1 C1 1.4305(16)
N1 C18 1.4668(17)
N1 C25 1.4728(17)
N1 C2 1.4742(17)
C1 C2 1.5328(19)
C1 H1A 0.9900
C1 H1B 0.9900
C2 C3 1.5370(18)
C2 H2 1.0000
C3 C4 1.5286(19)
C3 H3 1.0000
C4 C5 1.527(2)
C4 C6 1.528(2)
C4 H4 1.0000
C5 H5A 0.9800
C5 H5B 0.9800
C5 H5C 0.9800
C6 H6A 0.9800
C6 H6B 0.9800
C6 H6C 0.9800
C7 C8 1.5058(19)
C8 C9 1.515(2)
C8 H8A 0.9900
C8 H8B 0.9900
C9 C10 1.506(2)
C9 H9A 0.9900
C9 H9B 0.9900
C10 C11 1.496(2)
C11 H11A 0.9800
C11 H11B 0.9800
C11 H11C 0.9800
C12 H12A 0.9800
C12 H12B 0.9800
C12 H12C 0.9800
C13 H13A 0.9800
C13 H13B 0.9800
C13 H13C 0.9800
C14 C15 1.535(2)
C14 C16 1.535(2)
C14 C17 1.541(2)
C15 H15A 0.9800
C15 H15B 0.9800
C15 H15C 0.9800
C16 H16A 0.9800
C16 H16B 0.9800
C16 H16C 0.9800
C17 H17A 0.9800
C17 H17B 0.9800
C17 H17C 0.9800
C18 C19 1.5148(19)
C18 H18A 0.9900
C18 H18B 0.9900
C19 C20 1.388(2)
C19 C24 1.391(2)
C20 C21 1.387(2)
C20 H20 0.9500
C21 C22 1.384(2)
C21 H21 0.9500
C22 C23 1.391(2)
C22 H22 0.9500
C23 C24 1.386(2)
C23 H23 0.9500
C24 H24 0.9500
C25 C26 1.508(2)
C25 H25A 0.9900
C25 H25B 0.9900
C26 C31 1.385(2)
C26 C27 1.393(2)
C27 C28 1.382(2)
C27 H27 0.9500
C28 C29 1.383(3)
C28 H28 0.9500
C29 C30 1.373(2)
C29 H29 0.9500
C30 C31 1.387(2)
C30 H30 0.9500
C31 H31 0.9500

loop_
_geom_torsion_atom_site_label_1
_geom_torsion_atom_site_label_2
_geom_torsion_atom_site_label_3
_geom_torsion_atom_site_label_4
_geom_torsion
C12 Si1 O1 C1 -70.87(12)
C13 Si1 O1 C1 49.91(13)
C14 Si1 O1 C1 169.98(11)
Si1 O1 C1 C2 173.00(9)
C18 N1 C2 C1 40.19(16)
C25 N1 C2 C1 -89.89(14)
C18 N1 C2 C3 -84.54(13)
C25 N1 C2 C3 145.38(11)
O1 C1 C2 N1 52.02(16)
O1 C1 C2 C3 174.12(11)
C7 O2 C3 C4 132.46(12)
C7 O2 C3 C2 -101.94(13)
N1 C2 C3 O2 169.97(10)
C1 C2 C3 O2 43.16(15)
N1 C2 C3 C4 -69.30(15)
C1 C2 C3 C4 163.89(12)
O2 C3 C4 C5 60.02(15)
C2 C3 C4 C5 -62.07(17)
O2 C3 C4 C6 -64.77(14)
C2 C3 C4 C6 173.15(12)
C3 O2 C7 O3 3.0(2)
C3 O2 C7 C8 -176.26(11)
O3 C7 C8 C9 30.6(2)
O2 C7 C8 C9 -150.12(12)
C7 C8 C9 C10 71.97(16)
C8 C9 C10 O4 7.6(2)
C8 C9 C10 C11 -173.37(14)
O1 Si1 C14 C15 65.38(12)
C12 Si1 C14 C15 -52.21(13)
C13 Si1 C14 C15 -175.60(11)
O1 Si1 C14 C16 -53.88(13)
C12 Si1 C14 C16 -171.48(12)
C13 Si1 C14 C16 65.14(13)
O1 Si1 C14 C17 -174.09(12)
C12 Si1 C14 C17 68.32(14)
C13 Si1 C14 C17 -55.07(14)
C25 N1 C18 C19 -70.25(14)
C2 N1 C18 C19 158.89(11)
N1 C18 C19 C20 139.23(13)
N1 C18 C19 C24 -42.42(18)
C24 C19 C20 C21 0.4(2)
C18 C19 C20 C21 178.77(13)
C19 C20 C21 C22 -0.1(2)
C20 C21 C22 C23 -0.4(2)
C21 C22 C23 C24 0.5(2)
C22 C23 C24 C19 -0.3(2)
C20 C19 C24 C23 -0.2(2)
C18 C19 C24 C23 -178.57(13)
C18 N1 C25 C26 157.53(11)
C2 N1 C25 C26 -71.43(14)
N1 C25 C26 C31 109.55(15)
N1 C25 C26 C27 -68.20(17)
C31 C26 C27 C28 -0.1(2)
C25 C26 C27 C28 177.73(14)
C26 C27 C28 C29 0.1(3)
C27 C28 C29 C30 -0.1(3)
C28 C29 C30 C31 0.1(3)
C27 C26 C31 C30 0.1(2)
C25 C26 C31 C30 -177.70(14)
C29 C30 C31 C26 -0.1(2)
